data_7204150
loop_
_publ_author_name
'Suzuki, Takanori'
'Ono, Kazunori'
'Kawai, Hidetoshi'
'Tsuji, Takashi'

_publ_section_title
;
 Low-temperature X-ray structural analysis of propanedinitrile
 derivatives substituted with a bis(4-dimethylaminophenyl)methyl group:
 the origin of elongation of the donor--acceptor substituted C--C
 bond&#x2020;
;
_journal_issue 9
_journal_name_full 'Journal of the Chemical Society, Perkin Transactions 2'
_journal_page_first 1798
_journal_paper_doi 10.1039/b103269k
_journal_year 2001
_chemical_formula_moiety 'C27 H26 N4 '
_chemical_formula_sum 'C27 H26 N4'
_chemical_formula_weight 406.53
_space_group_IT_number 14
_symmetry_cell_setting monoclinic
_symmetry_Int_Tables_number 14
_symmetry_space_group_name_Hall '-P 2ybc'
_symmetry_space_group_name_H-M 'P 1 21/c 1'
_audit_creation_date 'Thu Sep  7 19:50:41 2000'
_audit_creation_method 'by teXsan'
_cell_angle_alpha 90
_cell_angle_beta 102.315(1)
_cell_angle_gamma 90
_cell_formula_units_Z 4
_cell_length_a 10.504(3)
_cell_length_b 15.414(1)
_cell_length_c 13.7027(6)
_cell_measurement_temperature 123.2
_cell_volume 2167.5(6)
_computing_data_reduction 'teXsan Ver. 1.10'
_computing_publication_material 'teXsan Ver. 1.10'
_computing_structure_refinement 'teXsan Ver. 1.10'
_computing_structure_solution SIR92
_diffrn_measured_fraction_theta_full 0.9213
_diffrn_measured_fraction_theta_max 0.9213
_diffrn_measurement_device_type 'Rigaku/MSC Mercury CCD'
_diffrn_measurement_method \w
_diffrn_radiation_type 'Mo K\a'
_diffrn_radiation_wavelength 0.7107
_diffrn_reflns_av_R_equivalents 0.026
_diffrn_reflns_limit_h_max 13
_diffrn_reflns_limit_h_min 0
_diffrn_reflns_limit_k_max 19
_diffrn_reflns_limit_k_min 0
_diffrn_reflns_limit_l_max 17
_diffrn_reflns_limit_l_min -18
_diffrn_reflns_number 12824
_diffrn_reflns_theta_full 27.86
_diffrn_reflns_theta_max 27.86
_exptl_absorpt_coefficient_mu 0.075
_exptl_absorpt_correction_type none
_exptl_crystal_colour 'pale yellow'
_exptl_crystal_density_diffrn 1.246
_exptl_crystal_density_method 'not measured'
_exptl_crystal_description prism
_exptl_crystal_size_max 0.200
_exptl_crystal_size_mid 0.200
_exptl_crystal_size_min 0.150
_refine_diff_density_max 0.26
_refine_diff_density_min -0.25
_refine_ls_extinction_method none
_refine_ls_goodness_of_fit_ref 1.744
_refine_ls_hydrogen_treatment noref
_refine_ls_number_parameters 280
_refine_ls_number_reflns 3125
_refine_ls_R_factor_gt 0.0513
_refine_ls_shift/su_max 0.0002
_refine_ls_structure_factor_coef F
_refine_ls_weighting_details 'w = 1/[\s^2^(Fo) + 0.00063|Fo|^2^]'
_refine_ls_weighting_scheme calc
_refine_ls_wR_factor_ref 0.0646
_reflns_number_gt 3125
_reflns_number_total 4755
_reflns_threshold_expression F^2^>3.0\s(F^2^)
_cod_data_source_file b103269k.txt
_cod_data_source_block indan_-150_degree
_cod_original_cell_volume 2167.4(7)
_cod_original_formula_sum 'C27 H26 N4 '
_cod_database_code 7204150

loop_
_symmetry_equiv_pos_as_xyz
x,y,z
-x,1/2+y,1/2-z
-x,-y,-z
x,1/2-y,1/2+z

loop_
_atom_site_label
_atom_site_type_symbol
_atom_site_fract_x
_atom_site_fract_y
_atom_site_fract_z
_atom_site_U_iso_or_equiv
_atom_site_adp_type
_atom_site_occupancy
_atom_site_calc_flag
_atom_site_refinement_flags
_atom_site_disorder_assembly
_atom_site_disorder_group
N(1) N 0.2590(2) 0.2752(1) 0.3097(1) 0.0351(5) Uani 1.00 d . . .
N(2) N 0.6680(2) -0.0626(1) 0.8978(1) 0.0343(5) Uani 1.00 d . . .
N(3) N 0.6899(2) 0.0276(1) 0.3611(2) 0.0454(6) Uani 1.00 d . . .
N(4) N 0.9743(2) -0.0024(2) 0.6259(2) 0.0480(6) Uani 1.00 d . . .
C(1) C 0.7330(2) 0.1633(1) 0.5769(1) 0.0221(4) Uani 1.00 d . . .
C(2) C 0.8254(2) 0.1119(1) 0.5144(1) 0.0247(5) Uani 1.00 d . . .
C(3) C 0.9194(2) 0.1802(1) 0.4847(1) 0.0291(5) Uani 1.00 d . . .
C(4) C 0.9172(2) 0.2527(1) 0.5582(1) 0.0276(5) Uani 1.00 d . . .
C(5) C 0.9998(2) 0.3252(2) 0.5753(2) 0.0351(6) Uani 1.00 d . . .
C(6) C 0.9751(2) 0.3890(1) 0.6404(2) 0.0364(6) Uani 1.00 d . . .
C(7) C 0.8689(2) 0.3824(1) 0.6859(1) 0.0331(6) Uani 1.00 d . . .
C(8) C 0.7882(2) 0.3102(1) 0.6694(1) 0.0272(5) Uani 1.00 d . . .
C(9) C 0.8147(2) 0.2443(1) 0.6066(1) 0.0239(5) Uani 1.00 d . . .
C(10) C 0.6037(2) 0.1906(1) 0.5070(1) 0.0222(4) Uani 1.00 d . . .
C(11) C 0.4807(2) 0.1673(1) 0.5213(1) 0.0251(5) Uani 1.00 d . . .
C(12) C 0.3671(2) 0.1951(1) 0.4574(1) 0.0275(5) Uani 1.00 d . . .
C(13) C 0.3712(2) 0.2488(1) 0.3749(1) 0.0256(5) Uani 1.00 d . . .
C(14) C 0.4950(2) 0.2741(1) 0.3617(1) 0.0285(5) Uani 1.00 d . . .
C(15) C 0.6068(2) 0.2456(1) 0.4264(1) 0.0266(5) Uani 1.00 d . . .
C(16) C 0.1336(2) 0.2522(2) 0.3285(2) 0.0408(6) Uani 1.00 d . . .
C(17) C 0.2654(3) 0.3381(2) 0.2333(2) 0.0488(7) Uani 1.00 d . . .
C(18) C 0.7152(2) 0.1059(1) 0.6637(1) 0.0226(5) Uani 1.00 d . . .
C(19) C 0.6469(2) 0.0276(1) 0.6451(1) 0.0255(5) Uani 1.00 d . . .
C(20) C 0.6316(2) -0.0275(1) 0.7213(1) 0.0274(5) Uani 1.00 d . . .
C(21) C 0.6864(2) -0.0074(1) 0.8215(1) 0.0259(5) Uani 1.00 d . . .
C(22) C 0.7612(2) 0.0683(1) 0.8403(1) 0.0263(5) Uani 1.00 d . . .
C(23) C 0.7747(2) 0.1232(1) 0.7630(1) 0.0243(5) Uani 1.00 d . . .
C(24) C 0.5547(3) -0.1186(2) 0.8778(2) 0.0490(8) Uani 1.00 d . . .
C(25) C 0.7117(3) -0.0331(2) 1.0001(2) 0.0455(7) Uani 1.00 d . . .
C(26) C 0.7489(2) 0.0642(1) 0.4283(2) 0.0301(5) Uani 1.00 d . . .
C(27) C 0.9071(2) 0.0471(2) 0.5794(2) 0.0314(5) Uani 1.00 d . . .
H(1) H 0.8801 0.1970 0.4106 0.0323 Uiso 1.00 calc . . .
H(2) H 1.0067 0.1483 0.4837 0.0323 Uiso 1.00 calc . . .
H(3) H 1.0782 0.3284 0.5372 0.0323 Uiso 1.00 calc . . .
H(4) H 1.0373 0.4367 0.6489 0.0323 Uiso 1.00 calc . . .
H(5) H 0.8470 0.4314 0.7316 0.0323 Uiso 1.00 calc . . .
H(6) H 0.7104 0.3076 0.7046 0.0323 Uiso 1.00 calc . . .
H(7) H 0.4710 0.1295 0.5792 0.0323 Uiso 1.00 calc . . .
H(8) H 0.2787 0.1703 0.4644 0.0323 Uiso 1.00 calc . . .
H(9) H 0.5003 0.3140 0.3039 0.0323 Uiso 1.00 calc . . .
H(10) H 0.6883 0.2655 0.4138 0.0323 Uiso 1.00 calc . . .
H(11) H 0.1217 0.1842 0.3276 0.0323 Uiso 1.00 calc . . .
H(12) H 0.0612 0.2720 0.2700 0.0323 Uiso 1.00 calc . . .
H(13) H 0.1206 0.2724 0.3940 0.0323 Uiso 1.00 calc . . .
H(14) H 0.3160 0.3166 0.1778 0.0323 Uiso 1.00 calc . . .
H(15) H 0.3051 0.3983 0.2720 0.0323 Uiso 1.00 calc . . .
H(16) H 0.1865 0.3558 0.1946 0.0323 Uiso 1.00 calc . . .
H(17) H 0.6153 -0.0034 0.5771 0.0323 Uiso 1.00 calc . . .
H(18) H 0.5753 -0.0790 0.7051 0.0323 Uiso 1.00 calc . . .
H(19) H 0.8117 0.0818 0.9105 0.0323 Uiso 1.00 calc . . .
H(20) H 0.8259 0.1782 0.7738 0.0323 Uiso 1.00 calc . . .
H(21) H 0.5657 -0.1686 0.8240 0.0323 Uiso 1.00 calc . . .
H(22) H 0.5301 -0.1382 0.9418 0.0323 Uiso 1.00 calc . . .
H(23) H 0.4581 -0.0806 0.8567 0.0323 Uiso 1.00 calc . . .
H(24) H 0.8166 -0.0211 1.0165 0.0323 Uiso 1.00 calc . . .
H(25) H 0.6566 0.0229 1.0034 0.0323 Uiso 1.00 calc . . .
H(26) H 0.6881 -0.0719 1.0466 0.0323 Uiso 1.00 calc . . .

loop_
_atom_site_aniso_label
_atom_site_aniso_U_11
_atom_site_aniso_U_22
_atom_site_aniso_U_33
_atom_site_aniso_U_12
_atom_site_aniso_U_13
_atom_site_aniso_U_23
N(1) 0.0264(10) 0.047(1) 0.0304(9) 0.0021(9) 0.0023(8) 0.0099(8)
N(2) 0.046(1) 0.0319(10) 0.0248(8) -0.0071(9) 0.0072(8) 0.0044(7)
N(3) 0.038(1) 0.053(1) 0.044(1) 0.001(1) 0.0066(9) -0.0187(10)
N(4) 0.046(1) 0.058(1) 0.043(1) 0.020(1) 0.0153(10) 0.0168(10)
C(1) 0.0223(10) 0.0234(9) 0.0206(8) -0.0009(8) 0.0048(7) -0.0010(7)
C(2) 0.0249(10) 0.0254(9) 0.0233(8) 0.0006(8) 0.0044(7) 0.0004(7)
C(3) 0.028(1) 0.033(1) 0.0280(9) -0.0033(9) 0.0102(8) 0.0009(8)
C(4) 0.028(1) 0.030(1) 0.0240(9) -0.0030(9) 0.0035(8) 0.0030(8)
C(5) 0.035(1) 0.039(1) 0.032(1) -0.011(1) 0.0083(9) 0.0024(9)
C(6) 0.038(1) 0.032(1) 0.036(1) -0.014(1) 0.0014(10) -0.0002(9)
C(7) 0.040(1) 0.027(1) 0.0288(10) -0.0041(9) 0.0004(9) 0.0001(8)
C(8) 0.029(1) 0.0259(10) 0.0245(9) -0.0003(9) 0.0012(8) 0.0005(7)
C(9) 0.025(1) 0.0234(9) 0.0219(8) -0.0022(8) 0.0015(7) 0.0015(7)
C(10) 0.0225(10) 0.0222(9) 0.0219(8) -0.0001(8) 0.0046(7) -0.0020(7)
C(11) 0.027(1) 0.0264(10) 0.0218(8) -0.0017(8) 0.0054(8) 0.0014(7)
C(12) 0.025(1) 0.031(1) 0.0259(9) -0.0029(9) 0.0046(8) 0.0001(8)
C(13) 0.026(1) 0.0270(9) 0.0232(9) 0.0015(8) 0.0026(8) -0.0009(7)
C(14) 0.031(1) 0.029(1) 0.0250(9) 0.0001(9) 0.0058(8) 0.0036(7)
C(15) 0.024(1) 0.0283(10) 0.0277(9) -0.0022(8) 0.0070(8) 0.0019(7)
C(16) 0.025(1) 0.064(2) 0.032(1) -0.001(1) 0.0024(9) 0.006(1)
C(17) 0.037(1) 0.068(2) 0.039(1) 0.011(1) 0.003(1) 0.027(1)
C(18) 0.0239(10) 0.0219(9) 0.0224(8) 0.0003(8) 0.0058(7) 0.0003(7)
C(19) 0.029(1) 0.0257(10) 0.0218(8) -0.0024(8) 0.0046(8) -0.0019(7)
C(20) 0.030(1) 0.0253(10) 0.0263(9) -0.0029(8) 0.0052(8) -0.0006(7)
C(21) 0.030(1) 0.0242(9) 0.0244(9) 0.0022(8) 0.0073(8) 0.0025(7)
C(22) 0.030(1) 0.0271(10) 0.0210(8) 0.0019(9) 0.0026(8) -0.0008(7)
C(23) 0.024(1) 0.0234(9) 0.0240(9) -0.0006(8) 0.0028(7) -0.0006(7)
C(24) 0.068(2) 0.046(1) 0.034(1) -0.022(1) 0.012(1) 0.007(1)
C(25) 0.069(2) 0.042(1) 0.0255(10) -0.010(1) 0.008(1) 0.0058(9)
C(26) 0.030(1) 0.032(1) 0.0298(10) 0.0019(9) 0.0077(9) -0.0044(8)
C(27) 0.028(1) 0.038(1) 0.0302(10) 0.0038(9) 0.0101(9) 0.0028(8)

loop_
_atom_type_symbol
_atom_type_description
_atom_type_scat_dispersion_real
_atom_type_scat_dispersion_imag
_atom_type_scat_source
C C 0.003 0.002
;International Tables for Crystallography
(1992, Vol. C, Tables 4.2.6.8 and 6.1.1.1)
;
H H 0.000 0.000
;International Tables for Crystallography
(1992, Vol. C, Table 6.1.1.2)
;
N N 0.006 0.003
;International Tables for Crystallography
(1992, Vol. C, Tables 4.2.6.8 and 6.1.1.1)
;

loop_
_geom_angle_atom_site_label_1
_geom_angle_atom_site_label_2
_geom_angle_atom_site_label_3
_geom_angle
_geom_angle_site_symmetry_1
_geom_angle_site_symmetry_2
_geom_angle_site_symmetry_3
_geom_angle_publ_flag
C(13) N(1) C(16) 120.0(2) . 1_555 1_555 yes
C(13) N(1) C(17) 120.3(2) . 1_555 1_555 yes
C(16) N(1) C(17) 118.9(2) . 1_555 1_555 yes
C(21) N(2) C(24) 117.5(2) . 1_555 1_555 yes
C(21) N(2) C(25) 117.8(2) . 1_555 1_555 yes
C(24) N(2) C(25) 116.6(2) . 1_555 1_555 yes
C(2) C(1) C(9) 100.1(2) . 1_555 1_555 yes
C(2) C(1) C(10) 110.5(1) . 1_555 1_555 yes
C(2) C(1) C(18) 108.2(1) . 1_555 1_555 yes
C(9) C(1) C(10) 108.3(2) . 1_555 1_555 yes
C(9) C(1) C(18) 115.1(1) . 1_555 1_555 yes
C(10) C(1) C(18) 113.8(2) . 1_555 1_555 yes
C(1) C(2) C(3) 106.9(2) . 1_555 1_555 yes
C(1) C(2) C(26) 112.3(2) . 1_555 1_555 yes
C(1) C(2) C(27) 110.2(2) . 1_555 1_555 yes
C(3) C(2) C(26) 113.3(2) . 1_555 1_555 yes
C(3) C(2) C(27) 107.1(2) . 1_555 1_555 yes
C(26) C(2) C(27) 107.0(2) . 1_555 1_555 yes
C(2) C(3) C(4) 103.1(2) . 1_555 1_555 yes
C(3) C(4) C(5) 127.2(2) . 1_555 1_555 yes
C(3) C(4) C(9) 112.0(2) . 1_555 1_555 yes
C(5) C(4) C(9) 120.6(2) . 1_555 1_555 yes
C(4) C(5) C(6) 118.5(2) . 1_555 1_555 yes
C(5) C(6) C(7) 120.9(2) . 1_555 1_555 yes
C(6) C(7) C(8) 120.3(2) . 1_555 1_555 yes
C(7) C(8) C(9) 119.2(2) . 1_555 1_555 yes
C(1) C(9) C(4) 113.5(2) . 1_555 1_555 yes
C(1) C(9) C(8) 125.9(2) . 1_555 1_555 yes
C(4) C(9) C(8) 120.3(2) . 1_555 1_555 yes
C(1) C(10) C(11) 124.2(2) . 1_555 1_555 yes
C(1) C(10) C(15) 119.3(2) . 1_555 1_555 yes
C(11) C(10) C(15) 116.4(2) . 1_555 1_555 yes
C(10) C(11) C(12) 122.0(2) . 1_555 1_555 yes
C(11) C(12) C(13) 121.2(2) . 1_555 1_555 yes
N(1) C(13) C(12) 121.7(2) . 1_555 1_555 yes
N(1) C(13) C(14) 121.4(2) . 1_555 1_555 yes
C(12) C(13) C(14) 117.0(2) . 1_555 1_555 yes
C(13) C(14) C(15) 120.7(2) . 1_555 1_555 yes
C(10) C(15) C(14) 122.6(2) . 1_555 1_555 yes
C(1) C(18) C(19) 120.1(2) . 1_555 1_555 yes
C(1) C(18) C(23) 123.1(2) . 1_555 1_555 yes
C(19) C(18) C(23) 116.5(2) . 1_555 1_555 yes
C(18) C(19) C(20) 122.1(2) . 1_555 1_555 yes
C(19) C(20) C(21) 120.9(2) . 1_555 1_555 yes
N(2) C(21) C(20) 120.3(2) . 1_555 1_555 yes
N(2) C(21) C(22) 122.2(2) . 1_555 1_555 yes
C(20) C(21) C(22) 117.4(2) . 1_555 1_555 yes
C(21) C(22) C(23) 120.9(2) . 1_555 1_555 yes
C(18) C(23) C(22) 122.0(2) . 1_555 1_555 yes
N(3) C(26) C(2) 179.5(2) . 1_555 1_555 yes
N(4) C(27) C(2) 176.3(2) . 1_555 1_555 yes

loop_
_geom_bond_atom_site_label_1
_geom_bond_atom_site_label_2
_geom_bond_distance
_geom_bond_site_symmetry_1
_geom_bond_site_symmetry_2
_geom_bond_publ_flag
N(1) C(13) 1.380(3) . . yes
N(1) C(16) 1.439(3) . . yes
N(1) C(17) 1.439(3) . . yes
N(2) C(21) 1.393(3) . . yes
N(2) C(24) 1.448(3) . . yes
N(2) C(25) 1.452(3) . . yes
N(3) C(26) 1.143(3) . . yes
N(4) C(27) 1.138(3) . . yes
C(1) C(2) 1.630(3) . . yes
C(1) C(9) 1.521(3) . . yes
C(1) C(10) 1.544(3) . . yes
C(1) C(18) 1.525(3) . . yes
C(2) C(3) 1.557(3) . . yes
C(2) C(26) 1.474(3) . . yes
C(2) C(27) 1.484(3) . . yes
C(3) C(4) 1.508(3) . . yes
C(4) C(5) 1.403(3) . . yes
C(4) C(9) 1.387(3) . . yes
C(5) C(6) 1.389(3) . . yes
C(6) C(7) 1.393(4) . . yes
C(7) C(8) 1.389(3) . . yes
C(8) C(9) 1.396(3) . . yes
C(10) C(11) 1.393(3) . . yes
C(10) C(15) 1.399(3) . . yes
C(11) C(12) 1.389(3) . . yes
C(12) C(13) 1.409(3) . . yes
C(13) C(14) 1.406(3) . . yes
C(14) C(15) 1.384(3) . . yes
C(18) C(19) 1.400(3) . . yes
C(18) C(23) 1.397(3) . . yes
C(19) C(20) 1.381(3) . . yes
C(20) C(21) 1.406(3) . . yes
C(21) C(22) 1.399(3) . . yes
C(22) C(23) 1.387(3) . . yes

loop_
_geom_contact_atom_site_label_1
_geom_contact_atom_site_label_2
_geom_contact_distance
_geom_contact_site_symmetry_1
_geom_contact_site_symmetry_2
_geom_contact_publ_flag
N(3) C(17) 3.269(4) . 2_645 ?
N(3) C(20) 3.324(3) . 3_656 ?
N(3) N(4) 3.514(4) . 3_756 ?
N(4) C(7) 3.272(3) . 2_746 ?
N(4) C(26) 3.291(3) . 3_756 ?
N(4) C(27) 3.381(3) . 3_756 ?
N(4) C(3) 3.431(3) . 3_756 ?
N(4) C(6) 3.552(3) . 2_746 ?
N(4) C(2) 3.562(3) . 3_756 ?
C(3) C(16) 3.595(3) . 1_655 ?
C(6) C(16) 3.510(4) . 4_655 ?
C(7) C(25) 3.578(3) . 4_554 ?
C(12) C(20) 3.561(3) . 3_656 ?
C(27) C(27) 3.531(4) . 3_756 ?

loop_
_geom_torsion_atom_site_label_1
_geom_torsion_atom_site_label_2
_geom_torsion_atom_site_label_3
_geom_torsion_atom_site_label_4
_geom_torsion
_geom_torsion_site_symmetry_1
_geom_torsion_site_symmetry_2
_geom_torsion_site_symmetry_3
_geom_torsion_site_symmetry_4
_geom_torsion_publ_flag
N(1) C(13) C(12) C(11) 178.6(2) 1_555 1_555 1_555 1_555 yes
N(1) C(13) C(14) C(15) -178.7(2) 1_555 1_555 1_555 1_555 yes
N(2) C(21) C(20) C(19) 178.7(2) 1_555 1_555 1_555 1_555 yes
N(2) C(21) C(22) C(23) -178.2(2) 1_555 1_555 1_555 1_555 yes
N(3) C(26) C(2) C(1) 114(27) 1_555 1_555 1_555 1_555 yes
N(3) C(26) C(2) C(3) -6(27) 1_555 1_555 1_555 1_555 yes
N(3) C(26) C(2) C(27) -124(27) 1_555 1_555 1_555 1_555 yes
N(4) C(27) C(2) C(1) -157(3) 1_555 1_555 1_555 1_555 yes
N(4) C(27) C(2) C(3) -42(3) 1_555 1_555 1_555 1_555 yes
N(4) C(27) C(2) C(26) 79(3) 1_555 1_555 1_555 1_555 yes
C(1) C(2) C(3) C(4) 20.6(2) 1_555 1_555 1_555 1_555 yes
C(1) C(9) C(4) C(3) 2.0(2) 1_555 1_555 1_555 1_555 yes
C(1) C(9) C(4) C(5) 178.3(2) 1_555 1_555 1_555 1_555 yes
C(1) C(9) C(8) C(7) -177.0(2) 1_555 1_555 1_555 1_555 yes
C(1) C(10) C(11) C(12) 178.6(2) 1_555 1_555 1_555 1_555 yes
C(1) C(10) C(15) C(14) -178.8(2) 1_555 1_555 1_555 1_555 yes
C(1) C(18) C(19) C(20) 178.2(2) 1_555 1_555 1_555 1_555 yes
C(1) C(18) C(23) C(22) -177.5(2) 1_555 1_555 1_555 1_555 yes
C(2) C(1) C(9) C(4) 10.8(2) 1_555 1_555 1_555 1_555 yes
C(2) C(1) C(9) C(8) -174.4(2) 1_555 1_555 1_555 1_555 yes
C(2) C(1) C(10) C(11) 123.2(2) 1_555 1_555 1_555 1_555 yes
C(2) C(1) C(10) C(15) -60.1(2) 1_555 1_555 1_555 1_555 yes
C(2) C(1) C(18) C(19) -66.2(2) 1_555 1_555 1_555 1_555 yes
C(2) C(1) C(18) C(23) 107.7(2) 1_555 1_555 1_555 1_555 yes
C(2) C(3) C(4) C(5) 169.5(2) 1_555 1_555 1_555 1_555 yes
C(2) C(3) C(4) C(9) -14.6(2) 1_555 1_555 1_555 1_555 yes
C(3) C(2) C(1) C(9) -19.2(2) 1_555 1_555 1_555 1_555 yes
C(3) C(2) C(1) C(10) 94.8(2) 1_555 1_555 1_555 1_555 yes
C(3) C(2) C(1) C(18) -139.9(2) 1_555 1_555 1_555 1_555 yes
C(3) C(4) C(5) C(6) 174.5(2) 1_555 1_555 1_555 1_555 yes
C(3) C(4) C(9) C(8) -173.0(2) 1_555 1_555 1_555 1_555 yes
C(4) C(3) C(2) C(26) 144.8(2) 1_555 1_555 1_555 1_555 yes
C(4) C(3) C(2) C(27) -97.4(2) 1_555 1_555 1_555 1_555 yes
C(4) C(5) C(6) C(7) -1.6(3) 1_555 1_555 1_555 1_555 yes
C(4) C(9) C(1) C(10) -104.9(2) 1_555 1_555 1_555 1_555 yes
C(4) C(9) C(1) C(18) 126.5(2) 1_555 1_555 1_555 1_555 yes
C(4) C(9) C(8) C(7) -2.6(3) 1_555 1_555 1_555 1_555 yes
C(5) C(4) C(9) C(8) 3.2(3) 1_555 1_555 1_555 1_555 yes
C(5) C(6) C(7) C(8) 2.2(3) 1_555 1_555 1_555 1_555 yes
C(6) C(5) C(4) C(9) -1.1(3) 1_555 1_555 1_555 1_555 yes
C(6) C(7) C(8) C(9) -0.1(3) 1_555 1_555 1_555 1_555 yes
C(8) C(9) C(1) C(10) 69.9(2) 1_555 1_555 1_555 1_555 yes
C(8) C(9) C(1) C(18) -58.7(3) 1_555 1_555 1_555 1_555 yes
C(9) C(1) C(2) C(26) -144.0(2) 1_555 1_555 1_555 1_555 yes
C(9) C(1) C(2) C(27) 96.8(2) 1_555 1_555 1_555 1_555 yes
C(9) C(1) C(10) C(11) -128.1(2) 1_555 1_555 1_555 1_555 yes
C(9) C(1) C(10) C(15) 48.6(2) 1_555 1_555 1_555 1_555 yes
C(9) C(1) C(18) C(19) -177.1(2) 1_555 1_555 1_555 1_555 yes
C(9) C(1) C(18) C(23) -3.3(3) 1_555 1_555 1_555 1_555 yes
C(10) C(1) C(2) C(26) -30.0(2) 1_555 1_555 1_555 1_555 yes
C(10) C(1) C(2) C(27) -149.2(2) 1_555 1_555 1_555 1_555 yes
C(10) C(1) C(18) C(19) 57.1(2) 1_555 1_555 1_555 1_555 yes
C(10) C(1) C(18) C(23) -129.1(2) 1_555 1_555 1_555 1_555 yes
C(10) C(11) C(12) C(13) -0.3(3) 1_555 1_555 1_555 1_555 yes
C(10) C(15) C(14) C(13) 0.3(3) 1_555 1_555 1_555 1_555 yes
C(11) C(10) C(1) C(18) 1.2(3) 1_555 1_555 1_555 1_555 yes
C(11) C(10) C(15) C(14) -1.9(3) 1_555 1_555 1_555 1_555 yes
C(11) C(12) C(13) C(14) -1.3(3) 1_555 1_555 1_555 1_555 yes
C(12) C(11) C(10) C(15) 1.8(3) 1_555 1_555 1_555 1_555 yes
C(12) C(13) N(1) C(16) 3.6(3) 1_555 1_555 1_555 1_555 yes
C(12) C(13) N(1) C(17) 172.6(2) 1_555 1_555 1_555 1_555 yes
C(12) C(13) C(14) C(15) 1.3(3) 1_555 1_555 1_555 1_555 yes
C(14) C(13) N(1) C(16) -176.5(2) 1_555 1_555 1_555 1_555 yes
C(14) C(13) N(1) C(17) -7.5(3) 1_555 1_555 1_555 1_555 yes
C(15) C(10) C(1) C(18) 177.9(2) 1_555 1_555 1_555 1_555 yes
C(18) C(1) C(2) C(26) 95.2(2) 1_555 1_555 1_555 1_555 yes
C(18) C(1) C(2) C(27) -23.9(2) 1_555 1_555 1_555 1_555 yes
C(18) C(19) C(20) C(21) -1.0(3) 1_555 1_555 1_555 1_555 yes
C(18) C(23) C(22) C(21) -0.1(3) 1_555 1_555 1_555 1_555 yes
C(19) C(18) C(23) C(22) -3.4(3) 1_555 1_555 1_555 1_555 yes
C(19) C(20) C(21) C(22) -2.6(3) 1_555 1_555 1_555 1_555 yes
C(20) C(19) C(18) C(23) 4.0(3) 1_555 1_555 1_555 1_555 yes
C(20) C(21) N(2) C(24) -24.1(3) 1_555 1_555 1_555 1_555 yes
C(20) C(21) N(2) C(25) -171.9(2) 1_555 1_555 1_555 1_555 yes
C(20) C(21) C(22) C(23) 3.2(3) 1_555 1_555 1_555 1_555 yes
C(22) C(21) N(2) C(24) 157.3(2) 1_555 1_555 1_555 1_555 yes
C(22) C(21) N(2) C(25) 9.5(3) 1_555 1_555 1_555 1_555 yes

loop_
_cod_related_entry_id
_cod_related_entry_database
_cod_related_entry_code
1 ChemSpider 9070052
